data_4083321
loop_
_publ_author_name
'Fu, Ross'
'Bercaw, John E.'
'Labinger, Jay A.'

_publ_section_title
;
 Intra- and Intermolecular C--H Activation by
 Bis(phenolate)pyridineiridium(III) Complexes
;
_journal_issue 24
_journal_name_full Organometallics
_journal_page_first 6751
_journal_paper_doi 10.1021/om201069k
_journal_volume 30
_journal_year 2011
_chemical_formula_moiety 'C73 H81 Cl Ir N O2 P2, 5(C H2 Cl2)'
_chemical_formula_sum 'C78 H91 Cl11 Ir N O2 P2'
_chemical_formula_weight 1718.61
_chemical_name_systematic
;

 ?

;
_space_group_IT_number 14
_symmetry_cell_setting monoclinic
_symmetry_space_group_name_Hall '-P 2ybc'
_symmetry_space_group_name_H-M 'P 1 21/c 1'
_atom_sites_solution_hydrogens geom
_atom_sites_solution_primary direct
_atom_sites_solution_secondary difmap
_audit_creation_method SHELXL-97
_cell_angle_alpha 90.00
_cell_angle_beta 106.611(2)
_cell_angle_gamma 90.00
_cell_formula_units_Z 4
_cell_length_a 19.3956(9)
_cell_length_b 13.1877(6)
_cell_length_c 31.5557(15)
_cell_measurement_reflns_used 9257
_cell_measurement_temperature 100(2)
_cell_measurement_theta_max 36.90
_cell_measurement_theta_min 2.50
_cell_volume 7734.6(6)
_computing_cell_refinement 'Bruker SAINT-Plus v7.66A'
_computing_data_collection 'Bruker APEX2 v2009.7-0'
_computing_data_reduction 'Bruker SAINT-Plus v7.66A'
_computing_molecular_graphics 'Bruker XP v5.1'
_computing_publication_material 'Bruker XCIF 2008'
_computing_structure_refinement 'SHELXL-97 (Sheldrick, 2008)'
_computing_structure_solution 'SHELXS-97 (Sheldrick, 2008)'
_diffrn_ambient_temperature 100(2)
_diffrn_measured_fraction_theta_full 0.975
_diffrn_measured_fraction_theta_max 0.975
_diffrn_measurement_device_type 'Bruker KAPPA APEX II'
_diffrn_measurement_method '\w scans; 19 settings'
_diffrn_radiation_monochromator graphite
_diffrn_radiation_source 'fine-focus sealed tube'
_diffrn_radiation_type MoK\a
_diffrn_radiation_wavelength 0.71073
_diffrn_reflns_av_R_equivalents 0.0493
_diffrn_reflns_av_sigmaI/netI 0.0330
_diffrn_reflns_limit_h_max 32
_diffrn_reflns_limit_h_min -33
_diffrn_reflns_limit_k_max 22
_diffrn_reflns_limit_k_min -18
_diffrn_reflns_limit_l_max 54
_diffrn_reflns_limit_l_min -53
_diffrn_reflns_number 300798
_diffrn_reflns_theta_full 37.99
_diffrn_reflns_theta_max 37.99
_diffrn_reflns_theta_min 1.35
_exptl_absorpt_coefficient_mu 2.194
_exptl_absorpt_correction_T_max 0.7474
_exptl_absorpt_correction_T_min 0.6430
_exptl_absorpt_correction_type multi-scan
_exptl_absorpt_process_details 'SADABS v2008/1, Bruker-AXS, Madison, WI'
_exptl_crystal_colour Yellow
_exptl_crystal_density_diffrn 1.476
_exptl_crystal_density_method 'not measured'
_exptl_crystal_description Plate
_exptl_crystal_F_000 3504
_exptl_crystal_size_max 0.22
_exptl_crystal_size_mid 0.20
_exptl_crystal_size_min 0.09
_refine_diff_density_max 3.136
_refine_diff_density_min -2.303
_refine_diff_density_rms 0.128
_refine_ls_extinction_method none
_refine_ls_goodness_of_fit_ref 2.152
_refine_ls_hydrogen_treatment Riding
_refine_ls_matrix_type 'Full matrix'
_refine_ls_number_parameters 871
_refine_ls_number_reflns 41024
_refine_ls_number_restraints 0
_refine_ls_restrained_S_all 2.152
_refine_ls_R_factor_all 0.0525
_refine_ls_R_factor_gt 0.0340
_refine_ls_shift/su_max 0.011
_refine_ls_shift/su_mean 0.000
_refine_ls_structure_factor_coef Fsqd
_refine_ls_weighting_details w=1/s^2^(Fo^2^)
_refine_ls_weighting_scheme sigma
_refine_ls_wR_factor_gt 0.0589
_refine_ls_wR_factor_ref 0.0601
_reflns_number_gt 32658
_reflns_number_total 41024
_reflns_threshold_expression >2sigma(I)
_cod_data_source_file 10-Ir(PPh3)2Cl-ruf26.cif
_cod_data_source_block ruf26
_cod_depositor_comments
;
The following automatic conversions were performed:

'_symmetry_cell_setting' value 'Monoclinic' changed to 'monoclinic'
according to
/usr/data/users/saulius/automatic-downloads/retrospective/ACS/lib/dictionaries/cif_core.dic
dictionary named 'cif_core.dic' version 2.4.2 from
2011-04-26.

'_refine_ls_weighting_scheme' value 'Sigma' changed to
'sigma' according to
/usr/data/users/saulius/automatic-downloads/retrospective/ACS/lib/dictionaries/cif_core.dic
dictionary named 'cif_core.dic' version 2.4.2 from 2011-04-26.

Automatic conversion script
Id: cif_fix_values 2281 2013-09-26 08:29:07Z andrius 

The following automatic conversions were performed:

'_atom_sites_solution_primary' value 'Direct methods' was changed to
'direct'.

'_atom_sites_solution_secondary' value 'Difference Fourier map' was
changed to 'difmap'.

'_atom_sites_solution_hydrogens' value 'Geometric positions' was
changed to 'geom'.

Automatic conversion script
Id: cif_fix_values 6452 2018-10-05 10:23:21Z andrius 
;
_cod_original_sg_symbol_H-M P2(1)/c
_cod_database_code 4083321

loop_
_symmetry_equiv_pos_as_xyz
'x, y, z'
'-x, y+1/2, -z+1/2'
'-x, -y, -z'
'x, -y-1/2, z-1/2'

loop_
_atom_site_label
_atom_site_type_symbol
_atom_site_fract_x
_atom_site_fract_y
_atom_site_fract_z
_atom_site_U_iso_or_equiv
_atom_site_adp_type
_atom_site_occupancy
_atom_site_symmetry_multiplicity
_atom_site_calc_flag
_atom_site_refinement_flags
Ir1 Ir 0.791356(3) 0.055500(4) 0.634414(2) 0.00978(1) Uani 1 1 d .
Cl1 Cl 0.880760(19) -0.07308(3) 0.644720(11) 0.01438(7) Uani 1 1 d .
P1 P 0.69615(2) -0.06729(3) 0.621108(12) 0.01175(7) Uani 1 1 d .
P2 P 0.88441(2) 0.18252(3) 0.649228(12) 0.01177(7) Uani 1 1 d .
O1 O 0.77101(6) 0.03541(8) 0.56751(3) 0.0127(2) Uani 1 1 d .
O2 O 0.81179(5) 0.07097(8) 0.70138(3) 0.0131(2) Uani 1 1 d .
N1 N 0.71726(6) 0.16730(10) 0.62422(4) 0.0110(2) Uani 1 1 d .
C1 C 0.76665(8) 0.11639(12) 0.54208(5) 0.0119(3) Uani 1 1 d .
C2 C 0.78258(8) 0.10621(12) 0.50069(5) 0.0126(3) Uani 1 1 d .
C3 C 0.79186(8) 0.19420(12) 0.47906(5) 0.0146(3) Uani 1 1 d .
H3 H 0.8050 0.1881 0.4524 0.018 Uiso 1 1 calc R
C4 C 0.78289(8) 0.29230(12) 0.49436(5) 0.0143(3) Uani 1 1 d .
C5 C 0.75641(8) 0.29865(12) 0.53039(5) 0.0132(3) Uani 1 1 d .
H5 H 0.7449 0.3635 0.5396 0.016 Uiso 1 1 calc R
C6 C 0.74579(8) 0.21233(12) 0.55407(5) 0.0121(3) Uani 1 1 d .
C7 C 0.70593(8) 0.22663(12) 0.58749(5) 0.0117(3) Uani 1 1 d .
C8 C 0.65320(8) 0.30187(12) 0.57938(5) 0.0134(3) Uani 1 1 d .
H8 H 0.6436 0.3399 0.5528 0.016 Uiso 1 1 calc R
C9 C 0.61439(8) 0.32264(12) 0.60913(5) 0.0135(3) Uani 1 1 d .
C10 C 0.62992(8) 0.26307(12) 0.64692(5) 0.0139(3) Uani 1 1 d .
H10 H 0.6062 0.2770 0.6688 0.017 Uiso 1 1 calc R
C11 C 0.67916(8) 0.18344(12) 0.65383(5) 0.0119(3) Uani 1 1 d .
C12 C 0.68974(8) 0.12016(12) 0.69417(5) 0.0123(3) Uani 1 1 d .
C13 C 0.63041(8) 0.10993(12) 0.71143(5) 0.0138(3) Uani 1 1 d .
H13 H 0.5848 0.1348 0.6946 0.017 Uiso 1 1 calc R
C14 C 0.63616(8) 0.06534(12) 0.75166(5) 0.0148(3) Uani 1 1 d .
C15 C 0.70606(8) 0.03907(12) 0.77743(5) 0.0157(3) Uani 1 1 d .
H15 H 0.7118 0.0140 0.8065 0.019 Uiso 1 1 calc R
C16 C 0.76642(8) 0.04761(12) 0.76307(4) 0.0131(3) Uani 1 1 d .
C17 C 0.75675(8) 0.07923(11) 0.71817(5) 0.0119(3) Uani 1 1 d .
C18 C 0.78579(8) 0.00050(12) 0.48011(5) 0.0146(3) Uani 1 1 d .
C19 C 0.84529(9) -0.06734(12) 0.50893(5) 0.0177(3) Uani 1 1 d .
H19A H 0.8400 -0.0713 0.5388 0.027 Uiso 1 1 calc R
H19B H 0.8924 -0.0385 0.5103 0.027 Uiso 1 1 calc R
H19C H 0.8414 -0.1355 0.4961 0.027 Uiso 1 1 calc R
C20 C 0.79912(10) 0.00822(14) 0.43464(5) 0.0209(3) Uani 1 1 d .
H20A H 0.8011 -0.0600 0.4227 0.031 Uiso 1 1 calc R
H20B H 0.8449 0.0430 0.4376 0.031 Uiso 1 1 calc R
H20C H 0.7599 0.0466 0.4145 0.031 Uiso 1 1 calc R
C21 C 0.71238(8) -0.05108(13) 0.47329(5) 0.0167(3) Uani 1 1 d .
H21A H 0.6749 -0.0100 0.4532 0.025 Uiso 1 1 calc R
H21B H 0.7021 -0.0575 0.5018 0.025 Uiso 1 1 calc R
H21C H 0.7134 -0.1186 0.4605 0.025 Uiso 1 1 calc R
C22 C 0.79778(9) 0.38662(13) 0.46989(5) 0.0168(3) Uani 1 1 d .
C23 C 0.86495(11) 0.37139(15) 0.45456(7) 0.0316(4) Uani 1 1 d .
H23A H 0.8569 0.3154 0.4333 0.047 Uiso 1 1 calc R
H23B H 0.9060 0.3553 0.4801 0.047 Uiso 1 1 calc R
H23C H 0.8751 0.4337 0.4405 0.047 Uiso 1 1 calc R
C24 C 0.73366(11) 0.40571(16) 0.42958(7) 0.0326(5) Uani 1 1 d .
H24A H 0.6908 0.4191 0.4392 0.049 Uiso 1 1 calc R
H24B H 0.7254 0.3458 0.4104 0.049 Uiso 1 1 calc R
H24C H 0.7436 0.4644 0.4132 0.049 Uiso 1 1 calc R
C25 C 0.81062(13) 0.48034(14) 0.49960(6) 0.0326(5) Uani 1 1 d .
H25A H 0.8210 0.5387 0.4832 0.049 Uiso 1 1 calc R
H25B H 0.8516 0.4681 0.5257 0.049 Uiso 1 1 calc R
H25C H 0.7676 0.4943 0.5090 0.049 Uiso 1 1 calc R
C26 C 0.55805(9) 0.40714(13) 0.60161(5) 0.0169(3) Uani 1 1 d .
C27 C 0.54392(10) 0.45500(14) 0.55576(6) 0.0255(4) Uani 1 1 d .
H27A H 0.5879 0.4878 0.5533 0.038 Uiso 1 1 calc R
H27B H 0.5056 0.5057 0.5515 0.038 Uiso 1 1 calc R
H27C H 0.5292 0.4022 0.5331 0.038 Uiso 1 1 calc R
C28 C 0.58488(10) 0.48942(14) 0.63672(6) 0.0262(4) Uani 1 1 d .
H28A H 0.5917 0.4602 0.6662 0.039 Uiso 1 1 calc R
H28B H 0.5493 0.5442 0.6320 0.039 Uiso 1 1 calc R
H28C H 0.6307 0.5165 0.6344 0.039 Uiso 1 1 calc R
C29 C 0.48661(9) 0.36403(14) 0.60583(6) 0.0244(4) Uani 1 1 d .
H29A H 0.4700 0.3097 0.5841 0.037 Uiso 1 1 calc R
H29B H 0.4505 0.4181 0.6004 0.037 Uiso 1 1 calc R
H29C H 0.4939 0.3368 0.6357 0.037 Uiso 1 1 calc R
C30 C 0.57163(8) 0.04487(14) 0.76939(5) 0.0196(3) Uani 1 1 d .
C31 C 0.50115(9) 0.08203(15) 0.73777(6) 0.0258(4) Uani 1 1 d .
H31A H 0.5035 0.1556 0.7340 0.039 Uiso 1 1 calc R
H31B H 0.4613 0.0657 0.7499 0.039 Uiso 1 1 calc R
H31C H 0.4934 0.0487 0.7090 0.039 Uiso 1 1 calc R
C32 C 0.58223(11) 0.0998(2) 0.81353(6) 0.0394(6) Uani 1 1 d .
H32A H 0.5868 0.1728 0.8092 0.059 Uiso 1 1 calc R
H32B H 0.6260 0.0746 0.8350 0.059 Uiso 1 1 calc R
H32C H 0.5407 0.0870 0.8246 0.059 Uiso 1 1 calc R
C33 C 0.56512(12) -0.06985(16) 0.77554(9) 0.0408(6) Uani 1 1 d .
H33A H 0.5235 -0.0837 0.7864 0.061 Uiso 1 1 calc R
H33B H 0.6089 -0.0949 0.7970 0.061 Uiso 1 1 calc R
H33C H 0.5587 -0.1042 0.7471 0.061 Uiso 1 1 calc R
C34 C 0.84254(8) 0.03239(12) 0.79498(5) 0.0154(3) Uani 1 1 d .
C35 C 0.88315(9) 0.13303(13) 0.79807(5) 0.0191(3) Uani 1 1 d .
H35A H 0.8588 0.1850 0.8107 0.029 Uiso 1 1 calc R
H35B H 0.8841 0.1540 0.7685 0.029 Uiso 1 1 calc R
H35C H 0.9325 0.1244 0.8170 0.029 Uiso 1 1 calc R
C36 C 0.83997(9) 0.00633(15) 0.84180(5) 0.0228(4) Uani 1 1 d .
H36A H 0.8891 0.0016 0.8615 0.034 Uiso 1 1 calc R
H36B H 0.8154 -0.0588 0.8414 0.034 Uiso 1 1 calc R
H36C H 0.8137 0.0595 0.8524 0.034 Uiso 1 1 calc R
C37 C 0.88562(8) -0.05164(14) 0.78056(5) 0.0192(3) Uani 1 1 d .
H37A H 0.9346 -0.0532 0.8006 0.029 Uiso 1 1 calc R
H37B H 0.8875 -0.0383 0.7504 0.029 Uiso 1 1 calc R
H37C H 0.8623 -0.1172 0.7815 0.029 Uiso 1 1 calc R
C38 C 0.68975(8) -0.15272(12) 0.66526(5) 0.0145(3) Uani 1 1 d .
C39 C 0.75108(9) -0.17045(13) 0.70016(5) 0.0201(3) Uani 1 1 d .
H39 H 0.7936 -0.1322 0.7026 0.024 Uiso 1 1 calc R
C40 C 0.75011(11) -0.24479(15) 0.73169(6) 0.0293(4) Uani 1 1 d .
H40 H 0.7925 -0.2583 0.7550 0.035 Uiso 1 1 calc R
C41 C 0.68804(11) -0.29845(15) 0.72906(6) 0.0274(4) Uani 1 1 d .
H41 H 0.6873 -0.3474 0.7510 0.033 Uiso 1 1 calc R
C42 C 0.62664(10) -0.28089(14) 0.69431(6) 0.0237(4) Uani 1 1 d .
H42 H 0.5838 -0.3175 0.6926 0.028 Uiso 1 1 calc R
C43 C 0.62780(9) -0.21004(13) 0.66208(5) 0.0193(3) Uani 1 1 d .
H43 H 0.5863 -0.2004 0.6377 0.023 Uiso 1 1 calc R
C44 C 0.69123(8) -0.16279(12) 0.57773(5) 0.0140(3) Uani 1 1 d .
C45 C 0.75258(9) -0.21013(13) 0.57305(5) 0.0189(3) Uani 1 1 d .
H45 H 0.7986 -0.1898 0.5911 0.023 Uiso 1 1 calc R
C46 C 0.74720(10) -0.28726(13) 0.54203(6) 0.0227(3) Uani 1 1 d .
H46 H 0.7895 -0.3183 0.5387 0.027 Uiso 1 1 calc R
C47 C 0.68039(10) -0.31871(14) 0.51610(6) 0.0236(4) Uani 1 1 d .
H47 H 0.6768 -0.3708 0.4948 0.028 Uiso 1 1 calc R
C48 C 0.61915(10) -0.27420(14) 0.52130(6) 0.0232(4) Uani 1 1 d .
H48 H 0.5732 -0.2968 0.5040 0.028 Uiso 1 1 calc R
C49 C 0.62398(9) -0.19627(13) 0.55177(5) 0.0191(3) Uani 1 1 d .
H49 H 0.5814 -0.1657 0.5549 0.023 Uiso 1 1 calc R
C50 C 0.60831(8) -0.00591(12) 0.60000(5) 0.0138(3) Uani 1 1 d .
C51 C 0.59466(8) 0.04324(12) 0.55914(5) 0.0159(3) Uani 1 1 d .
H51 H 0.6299 0.0423 0.5436 0.019 Uiso 1 1 calc R
C52 C 0.53003(9) 0.09321(13) 0.54125(5) 0.0184(3) Uani 1 1 d .
H52 H 0.5213 0.1265 0.5135 0.022 Uiso 1 1 calc R
C53 C 0.47819(9) 0.09486(13) 0.56362(6) 0.0206(3) Uani 1 1 d .
H53 H 0.4338 0.1288 0.5512 0.025 Uiso 1 1 calc R
C54 C 0.49121(8) 0.04692(13) 0.60410(5) 0.0196(3) Uani 1 1 d .
H54 H 0.4557 0.0482 0.6195 0.024 Uiso 1 1 calc R
C55 C 0.55609(8) -0.00324(13) 0.62233(5) 0.0166(3) Uani 1 1 d .
H55 H 0.5647 -0.0359 0.6502 0.020 Uiso 1 1 calc R
C56 C 0.95192(8) 0.17722(13) 0.70368(5) 0.0148(3) Uani 1 1 d .
C57 C 0.98546(9) 0.08570(13) 0.71974(5) 0.0182(3) Uani 1 1 d .
H57 H 0.9697 0.0246 0.7040 0.022 Uiso 1 1 calc R
C58 C 1.04190(9) 0.08340(14) 0.75861(6) 0.0221(3) Uani 1 1 d .
H58 H 1.0648 0.0209 0.7691 0.026 Uiso 1 1 calc R
C59 C 1.06495(9) 0.17190(14) 0.78212(5) 0.0221(3) Uani 1 1 d .
H59 H 1.1032 0.1700 0.8088 0.027 Uiso 1 1 calc R
C60 C 1.03207(9) 0.26264(14) 0.76655(5) 0.0194(3) Uani 1 1 d .
H60 H 1.0479 0.3234 0.7825 0.023 Uiso 1 1 calc R
C61 C 0.97597(9) 0.26576(13) 0.72763(5) 0.0168(3) Uani 1 1 d .
H61 H 0.9537 0.3287 0.7172 0.020 Uiso 1 1 calc R
C62 C 0.94462(8) 0.19082(12) 0.61431(5) 0.0153(3) Uani 1 1 d .
C63 C 0.94014(9) 0.12090(13) 0.58076(5) 0.0166(3) Uani 1 1 d .
H63 H 0.9046 0.0692 0.5752 0.020 Uiso 1 1 calc R
C64 C 0.98791(10) 0.12665(14) 0.55523(6) 0.0229(4) Uani 1 1 d .
H64 H 0.9844 0.0790 0.5321 0.027 Uiso 1 1 calc R
C65 C 1.04030(10) 0.20084(15) 0.56317(6) 0.0281(4) Uani 1 1 d .
H65 H 1.0722 0.2047 0.5453 0.034 Uiso 1 1 calc R
C66 C 1.04631(10) 0.26981(15) 0.59731(6) 0.0280(4) Uani 1 1 d .
H66 H 1.0827 0.3204 0.6031 0.034 Uiso 1 1 calc R
C67 C 0.99900(9) 0.26453(14) 0.62288(6) 0.0225(4) Uani 1 1 d .
H67 H 1.0034 0.3113 0.6464 0.027 Uiso 1 1 calc R
C68 C 0.84867(8) 0.31111(12) 0.65044(5) 0.0144(3) Uani 1 1 d .
C69 C 0.85555(9) 0.38751(13) 0.62183(5) 0.0180(3) Uani 1 1 d .
H69 H 0.8800 0.3744 0.6002 0.022 Uiso 1 1 calc R
C70 C 0.82683(10) 0.48367(14) 0.62447(6) 0.0220(3) Uani 1 1 d .
H70 H 0.8319 0.5357 0.6048 0.026 Uiso 1 1 calc R
C71 C 0.79090(9) 0.50336(14) 0.65579(6) 0.0222(3) Uani 1 1 d .
H71 H 0.7709 0.5685 0.6574 0.027 Uiso 1 1 calc R
C72 C 0.78439(9) 0.42742(13) 0.68479(5) 0.0200(3) Uani 1 1 d .
H72 H 0.7602 0.4408 0.7064 0.024 Uiso 1 1 calc R
C73 C 0.81305(8) 0.33208(13) 0.68234(5) 0.0163(3) Uani 1 1 d .
H73 H 0.8085 0.2806 0.7024 0.020 Uiso 1 1 calc R
C81 C 0.89749(12) 0.50416(18) 0.83951(7) 0.0357(5) Uani 1 1 d .
H81A H 0.8974 0.4851 0.8698 0.043 Uiso 1 1 calc R
H81B H 0.9368 0.5535 0.8418 0.043 Uiso 1 1 calc R
Cl2 Cl 0.91302(3) 0.39541(4) 0.811131(17) 0.03248(10) Uani 1 1 d .
Cl3 Cl 0.81497(4) 0.56051(5) 0.81196(3) 0.06142(19) Uani 1 1 d .
C82 C 0.72200(10) 0.31222(15) 0.78338(6) 0.0268(4) Uani 1 1 d .
H82A H 0.7607 0.3460 0.7739 0.032 Uiso 1 1 calc R
H82B H 0.7136 0.2447 0.7692 0.032 Uiso 1 1 calc R
Cl4 Cl 0.64294(3) 0.38441(5) 0.76570(2) 0.05242(16) Uani 1 1 d .
Cl5 Cl 0.74992(3) 0.29703(5) 0.841058(16) 0.03880(12) Uani 1 1 d .
C83 C 0.60018(10) 0.31333(14) 0.94227(6) 0.0253(4) Uani 1 1 d .
H83A H 0.5767 0.3747 0.9498 0.030 Uiso 1 1 calc R
H83B H 0.6491 0.3089 0.9632 0.030 Uiso 1 1 calc R
Cl6 Cl 0.60683(3) 0.32466(4) 0.888321(18) 0.03824(12) Uani 1 1 d .
Cl7 Cl 0.55024(3) 0.20498(4) 0.948411(19) 0.03564(11) Uani 1 1 d .
C84 C 0.01732(15) 0.26090(18) 0.90440(8) 0.0446(6) Uani 1 1 d .
H84A H -0.0168 0.2449 0.8753 0.054 Uiso 1 1 calc R
H84B H 0.0586 0.2977 0.8991 0.054 Uiso 1 1 calc R
Cl8 Cl 0.04817(4) 0.14777(6) 0.93223(3) 0.0662(2) Uani 1 1 d .
Cl9 Cl -0.02531(3) 0.33979(4) 0.933749(18) 0.03828(12) Uani 1 1 d .
C85 C 0.72674(15) 0.7481(2) 0.85737(9) 0.0508(6) Uani 1 1 d .
H85A H 0.7689 0.7057 0.8574 0.061 Uiso 1 1 calc R
H85B H 0.7209 0.7994 0.8337 0.061 Uiso 1 1 calc R
Cl10 Cl 0.65051(5) 0.67169(7) 0.84517(3) 0.0792(3) Uani 1 1 d .
Cl11 Cl 0.74393(7) 0.80951(6) 0.90777(3) 0.0947(4) Uani 1 1 d .

loop_
_atom_site_aniso_label
_atom_site_aniso_U_11
_atom_site_aniso_U_22
_atom_site_aniso_U_33
_atom_site_aniso_U_23
_atom_site_aniso_U_13
_atom_site_aniso_U_12
Ir1 0.00922(2) 0.01159(3) 0.00841(2) 0.00020(2) 0.00231(1) 0.00110(2)
Cl1 0.01317(15) 0.0149(2) 0.01373(14) -0.00008(12) 0.00168(11) 0.00347(12)
P1 0.01106(15) 0.0130(2) 0.01065(14) 0.00018(14) 0.00230(12) 0.00006(14)
P2 0.01125(16) 0.0141(2) 0.01008(15) -0.00090(14) 0.00325(12) -0.00057(14)
O1 0.0150(5) 0.0137(6) 0.0092(4) 0.0001(4) 0.0033(4) 0.0008(4)
O2 0.0109(4) 0.0193(6) 0.0094(4) 0.0002(4) 0.0033(3) 0.0014(4)
N1 0.0112(5) 0.0129(6) 0.0087(5) -0.0013(4) 0.0023(4) -0.0009(5)
C1 0.0099(6) 0.0144(7) 0.0109(6) 0.0000(5) 0.0024(5) 0.0003(5)
C2 0.0121(6) 0.0146(8) 0.0110(6) -0.0012(5) 0.0030(5) 0.0017(5)
C3 0.0152(7) 0.0181(8) 0.0116(6) -0.0011(5) 0.0054(5) -0.0002(6)
C4 0.0145(6) 0.0162(8) 0.0125(6) 0.0012(5) 0.0040(5) 0.0010(6)
C5 0.0149(6) 0.0122(7) 0.0125(6) -0.0004(5) 0.0037(5) 0.0017(5)
C6 0.0119(6) 0.0145(7) 0.0099(6) 0.0001(5) 0.0032(5) 0.0013(5)
C7 0.0120(6) 0.0122(7) 0.0104(6) -0.0011(5) 0.0026(5) 0.0004(5)
C8 0.0148(6) 0.0131(7) 0.0121(6) 0.0017(5) 0.0037(5) 0.0024(5)
C9 0.0138(6) 0.0131(7) 0.0133(6) -0.0013(5) 0.0036(5) 0.0015(5)
C10 0.0144(6) 0.0155(8) 0.0126(6) -0.0013(5) 0.0054(5) 0.0016(5)
C11 0.0107(6) 0.0138(7) 0.0109(6) -0.0016(5) 0.0025(5) -0.0013(5)
C12 0.0124(6) 0.0137(7) 0.0106(6) -0.0011(5) 0.0031(5) 0.0003(5)
C13 0.0126(6) 0.0167(8) 0.0123(6) -0.0013(5) 0.0037(5) 0.0008(5)
C14 0.0143(6) 0.0171(8) 0.0141(6) -0.0012(6) 0.0056(5) -0.0015(6)
C15 0.0161(6) 0.0190(9) 0.0125(6) 0.0009(5) 0.0052(5) -0.0007(6)
C16 0.0138(6) 0.0146(7) 0.0109(5) 0.0007(5) 0.0036(4) 0.0012(6)
C17 0.0116(6) 0.0131(7) 0.0113(6) -0.0005(5) 0.0036(5) -0.0008(5)
C18 0.0163(7) 0.0153(8) 0.0126(6) -0.0020(5) 0.0049(5) 0.0013(6)
C19 0.0176(7) 0.0162(8) 0.0196(7) -0.0032(6) 0.0055(5) 0.0027(6)
C20 0.0303(9) 0.0183(9) 0.0178(7) -0.0037(6) 0.0129(6) -0.0007(7)
C21 0.0174(7) 0.0155(8) 0.0164(6) -0.0022(6) 0.0035(5) -0.0009(6)
C22 0.0218(8) 0.0151(8) 0.0150(6) 0.0015(6) 0.0075(6) 0.0001(6)
C23 0.0335(10) 0.0247(10) 0.0452(12) 0.0099(9) 0.0251(9) 0.0023(8)
C24 0.0332(11) 0.0302(11) 0.0288(9) 0.0143(8) -0.0002(8) -0.0052(9)
C25 0.0609(14) 0.0181(9) 0.0251(9) -0.0018(7) 0.0224(9) -0.0099(9)
C26 0.0165(7) 0.0172(8) 0.0172(7) -0.0002(6) 0.0053(5) 0.0049(6)
C27 0.0286(9) 0.0246(10) 0.0242(8) 0.0044(7) 0.0089(7) 0.0137(8)
C28 0.0243(9) 0.0221(10) 0.0300(9) -0.0075(7) 0.0044(7) 0.0068(7)
C29 0.0179(8) 0.0270(10) 0.0291(9) 0.0012(7) 0.0078(7) 0.0061(7)
C30 0.0147(6) 0.0287(10) 0.0172(6) 0.0030(7) 0.0076(5) -0.0010(7)
C31 0.0143(7) 0.0409(12) 0.0239(8) 0.0035(7) 0.0083(6) -0.0001(7)
C32 0.0215(9) 0.0795(17) 0.0209(8) -0.0096(10) 0.0122(7) -0.0059(10)
C33 0.0272(10) 0.0383(13) 0.0632(15) 0.0195(11) 0.0228(10) -0.0012(9)
C34 0.0141(6) 0.0202(9) 0.0112(6) 0.0013(5) 0.0028(5) 0.0012(5)
C35 0.0161(7) 0.0247(9) 0.0151(7) -0.0019(6) 0.0019(5) -0.0005(6)
C36 0.0197(8) 0.0346(11) 0.0131(7) 0.0050(7) 0.0031(6) 0.0022(7)
C37 0.0165(7) 0.0224(9) 0.0174(6) 0.0030(7) 0.0026(5) 0.0045(7)
C38 0.0179(7) 0.0131(8) 0.0123(6) -0.0002(5) 0.0041(5) -0.0005(6)
C39 0.0202(8) 0.0200(9) 0.0179(7) 0.0035(6) 0.0020(6) -0.0036(6)
C40 0.0302(10) 0.0300(11) 0.0215(8) 0.0105(7) -0.0025(7) -0.0065(8)
C41 0.0350(10) 0.0260(10) 0.0197(8) 0.0079(7) 0.0054(7) -0.0076(8)
C42 0.0268(9) 0.0231(9) 0.0218(8) 0.0017(7) 0.0079(7) -0.0093(7)
C43 0.0187(7) 0.0206(9) 0.0177(7) 0.0007(6) 0.0035(6) -0.0043(6)
C44 0.0166(7) 0.0120(7) 0.0130(6) 0.0005(5) 0.0035(5) -0.0005(6)
C45 0.0175(7) 0.0174(8) 0.0206(7) -0.0023(6) 0.0034(6) -0.0001(6)
C46 0.0235(8) 0.0172(9) 0.0276(8) -0.0040(7) 0.0080(7) 0.0023(7)
C47 0.0307(9) 0.0180(9) 0.0208(8) -0.0058(7) 0.0051(7) -0.0004(7)
C48 0.0226(8) 0.0226(9) 0.0203(8) -0.0060(7) -0.0003(6) -0.0030(7)
C49 0.0172(7) 0.0200(9) 0.0183(7) -0.0038(6) 0.0018(6) -0.0008(6)
C50 0.0124(6) 0.0137(8) 0.0141(6) -0.0021(5) 0.0015(5) -0.0013(5)
C51 0.0145(6) 0.0170(8) 0.0157(6) -0.0005(6) 0.0034(5) 0.0000(6)
C52 0.0162(7) 0.0168(8) 0.0192(7) 0.0021(6) 0.0002(6) 0.0011(6)
C53 0.0125(7) 0.0185(8) 0.0277(8) -0.0028(7) 0.0006(6) 0.0017(6)
C54 0.0143(6) 0.0203(9) 0.0245(7) -0.0043(7) 0.0059(5) -0.0008(6)
C55 0.0146(7) 0.0184(8) 0.0161(7) -0.0031(6) 0.0032(5) -0.0024(6)
C56 0.0117(6) 0.0198(8) 0.0129(6) -0.0011(6) 0.0035(5) -0.0011(6)
C57 0.0158(7) 0.0185(8) 0.0185(7) -0.0024(6) 0.0020(5) 0.0003(6)
C58 0.0178(7) 0.0242(9) 0.0207(7) 0.0012(6) -0.0002(6) 0.0016(6)
C59 0.0155(7) 0.0314(10) 0.0163(7) 0.0001(7) -0.0005(5) -0.0027(7)
C60 0.0186(7) 0.0229(9) 0.0152(7) -0.0039(6) 0.0023(6) -0.0048(6)
C61 0.0164(7) 0.0184(8) 0.0149(6) -0.0012(6) 0.0035(5) -0.0021(6)
C62 0.0140(6) 0.0185(8) 0.0142(6) -0.0004(6) 0.0051(5) -0.0008(6)
C63 0.0153(7) 0.0197(8) 0.0154(6) -0.0012(6) 0.0052(5) -0.0004(6)
C64 0.0239(8) 0.0273(10) 0.0205(7) -0.0073(7) 0.0114(6) -0.0035(7)
C65 0.0271(9) 0.0334(11) 0.0305(9) -0.0062(8) 0.0190(8) -0.0061(8)
C66 0.0262(9) 0.0310(11) 0.0325(9) -0.0100(8) 0.0178(8) -0.0125(8)
C67 0.0224(8) 0.0265(10) 0.0221(8) -0.0088(7) 0.0117(6) -0.0080(7)
C68 0.0134(6) 0.0152(8) 0.0133(6) -0.0012(5) 0.0017(5) -0.0006(5)
C69 0.0205(8) 0.0180(8) 0.0149(6) -0.0015(6) 0.0041(6) -0.0025(6)
C70 0.0255(9) 0.0170(9) 0.0210(8) 0.0023(6) 0.0027(6) -0.0031(7)
C71 0.0202(8) 0.0168(9) 0.0261(8) -0.0035(7) 0.0009(6) 0.0018(6)
C72 0.0166(7) 0.0212(9) 0.0221(7) -0.0044(6) 0.0054(6) 0.0000(6)
C73 0.0155(7) 0.0165(8) 0.0165(6) -0.0024(6) 0.0041(5) -0.0012(6)
C81 0.0300(10) 0.0452(14) 0.0304(10) 0.0006(9) 0.0063(8) -0.0006(9)
Cl2 0.0286(2) 0.0316(3) 0.0375(3) 0.0002(2) 0.00989(19) -0.0042(2)
Cl3 0.0535(4) 0.0448(4) 0.0708(4) 0.0016(3) -0.0066(3) 0.0208(3)
C82 0.0242(9) 0.0315(11) 0.0236(8) -0.0018(7) 0.0050(7) 0.0022(8)
Cl4 0.0414(3) 0.0587(4) 0.0497(3) -0.0039(3) 0.0010(3) 0.0242(3)
Cl5 0.0431(3) 0.0523(3) 0.0237(2) 0.0000(2) 0.0140(2) 0.0073(3)
C83 0.0225(8) 0.0243(10) 0.0284(9) -0.0010(7) 0.0061(7) -0.0048(7)
Cl6 0.0515(3) 0.0348(3) 0.0357(3) -0.0003(2) 0.0242(2) 0.0069(2)
Cl7 0.0301(2) 0.0274(3) 0.0525(3) -0.0007(2) 0.0168(2) -0.0071(2)
C84 0.0544(15) 0.0433(14) 0.0390(12) 0.0066(11) 0.0178(11) 0.0080(12)
Cl8 0.0461(4) 0.0559(4) 0.1082(6) 0.0410(4) 0.0406(4) 0.0244(3)
Cl9 0.0370(3) 0.0377(3) 0.0403(3) 0.0005(2) 0.0112(2) -0.0033(2)
C85 0.0483(15) 0.0586(17) 0.0478(14) -0.0029(12) 0.0174(12) -0.0097(13)
Cl10 0.0595(5) 0.1043(7) 0.0647(5) 0.0164(5) 0.0030(4) -0.0388(5)
Cl11 0.1653(11) 0.0591(5) 0.0825(6) -0.0318(4) 0.0721(7) -0.0443(6)

loop_
_atom_type_symbol
_atom_type_description
_atom_type_scat_dispersion_real
_atom_type_scat_dispersion_imag
_atom_type_scat_source
C C 0.0033 0.0016 'International Tables Vol C Tables 4.2.6.8 and 6.1.1.4'
H H 0.0000 0.0000 'International Tables Vol C Tables 4.2.6.8 and 6.1.1.4'
N N 0.0061 0.0033 'International Tables Vol C Tables 4.2.6.8 and 6.1.1.4'
O O 0.0106 0.0060 'International Tables Vol C Tables 4.2.6.8 and 6.1.1.4'
P P 0.1023 0.0942 'International Tables Vol C Tables 4.2.6.8 and 6.1.1.4'
Cl Cl 0.1484 0.1585 'International Tables Vol C Tables 4.2.6.8 and 6.1.1.4'
Ir Ir -1.4442 7.9887 'International Tables Vol C Tables 4.2.6.8 and 6.1.1.4'

loop_
_geom_angle_atom_site_label_1
_geom_angle_atom_site_label_2
_geom_angle_atom_site_label_3
_geom_angle
_geom_angle_publ_flag
N1 Ir1 O2 90.61(4) yes
N1 Ir1 O1 90.67(4) yes
O2 Ir1 O1 178.30(4) yes
N1 Ir1 Cl1 177.91(4) yes
O2 Ir1 Cl1 90.66(3) yes
O1 Ir1 Cl1 88.10(3) yes
N1 Ir1 P1 89.30(4) yes
O2 Ir1 P1 99.21(3) yes
O1 Ir1 P1 79.68(3) yes
Cl1 Ir1 P1 92.135(13) yes
N1 Ir1 P2 89.02(4) yes
O2 Ir1 P2 79.46(3) yes
O1 Ir1 P2 101.69(3) yes
Cl1 Ir1 P2 89.581(13) yes
P1 Ir1 P2 177.844(13) yes
C38 P1 C50 106.95(7) ?
C38 P1 C44 98.33(7) ?
C50 P1 C44 100.76(7) ?
C38 P1 Ir1 120.00(5) ?
C50 P1 Ir1 110.77(5) ?
C44 P1 Ir1 117.71(5) ?
C62 P2 C68 105.54(7) ?
C62 P2 C56 99.14(7) ?
C68 P2 C56 100.82(7) ?
C62 P2 Ir1 119.89(5) ?
C68 P2 Ir1 112.33(5) ?
C56 P2 Ir1 116.65(5) ?
C1 O1 Ir1 118.67(9) ?
C17 O2 Ir1 118.75(9) ?
C11 N1 C7 120.39(13) ?
C11 N1 Ir1 120.34(10) ?
C7 N1 Ir1 119.27(10) ?
O1 C1 C6 122.26(13) ?
O1 C1 C2 118.95(13) ?
C6 C1 C2 118.78(13) ?
C3 C2 C1 117.63(14) ?
C3 C2 C18 121.47(13) ?
C1 C2 C18 120.84(13) ?
C2 C3 C4 123.68(14) ?
C5 C4 C3 116.77(14) ?
C5 C4 C22 122.30(14) ?
C3 C4 C22 120.82(13) ?
C4 C5 C6 122.29(14) ?
C1 C6 C5 119.03(13) ?
C1 C6 C7 123.39(13) ?
C5 C6 C7 117.27(13) ?
N1 C7 C8 119.71(13) ?
N1 C7 C6 122.68(13) ?
C8 C7 C6 117.56(13) ?
C9 C8 C7 121.81(14) ?
C10 C9 C8 116.31(14) ?
C10 C9 C26 121.02(13) ?
C8 C9 C26 122.66(13) ?
C9 C10 C11 122.12(13) ?
N1 C11 C10 119.45(13) ?
N1 C11 C12 122.01(13) ?
C10 C11 C12 118.52(13) ?
C13 C12 C17 118.89(13) ?
C13 C12 C11 117.09(13) ?
C17 C12 C11 123.69(13) ?
C14 C13 C12 122.47(14) ?
C13 C14 C15 116.65(14) ?
C13 C14 C30 123.58(14) ?
C15 C14 C30 119.77(13) ?
C16 C15 C14 123.94(14) ?
C15 C16 C17 117.72(13) ?
C15 C16 C34 121.32(13) ?
C17 C16 C34 120.77(13) ?
O2 C17 C12 122.73(13) ?
O2 C17 C16 118.52(13) ?
C12 C17 C16 118.73(13) ?
C20 C18 C19 107.08(13) ?
C20 C18 C21 107.20(13) ?
C19 C18 C21 109.54(13) ?
C20 C18 C2 111.78(13) ?
C19 C18 C2 112.96(12) ?
C21 C18 C2 108.12(12) ?
C23 C22 C24 108.89(15) ?
C23 C22 C25 107.24(16) ?
C24 C22 C25 109.24(16) ?
C23 C22 C4 110.68(14) ?
C24 C22 C4 109.14(14) ?
C25 C22 C4 111.59(13) ?
C27 C26 C28 108.89(15) ?
C27 C26 C9 111.95(13) ?
C28 C26 C9 108.88(13) ?
C27 C26 C29 108.19(14) ?
C28 C26 C29 109.11(14) ?
C9 C26 C29 109.77(14) ?
C31 C30 C14 112.15(13) ?
C31 C30 C32 107.80(15) ?
C14 C30 C32 109.72(14) ?
C31 C30 C33 107.98(16) ?
C14 C30 C33 108.95(14) ?
C32 C30 C33 110.21(17) ?
C37 C34 C35 109.34(13) ?
C37 C34 C36 107.15(13) ?
C35 C34 C36 106.91(13) ?
C37 C34 C16 113.65(13) ?
C35 C34 C16 107.89(13) ?
C36 C34 C16 111.69(13) ?
C39 C38 C43 119.27(15) ?
C39 C38 P1 118.65(12) ?
C43 C38 P1 121.58(12) ?
C38 C39 C40 119.87(16) ?
C41 C40 C39 120.35(17) ?
C40 C41 C42 119.95(16) ?
C43 C42 C41 120.12(17) ?
C42 C43 C38 120.36(15) ?
C45 C44 C49 118.66(15) ?
C45 C44 P1 121.50(12) ?
C49 C44 P1 119.52(12) ?
C44 C45 C46 120.53(15) ?
C47 C46 C45 120.22(17) ?
C48 C47 C46 119.73(16) ?
C47 C48 C49 120.49(16) ?
C48 C49 C44 120.33(16) ?
C55 C50 C51 118.83(14) ?
C55 C50 P1 124.34(12) ?
C51 C50 P1 116.81(11) ?
C52 C51 C50 120.42(15) ?
C53 C52 C51 120.30(15) ?
C54 C53 C52 119.77(15) ?
C53 C54 C55 120.25(15) ?
C50 C55 C54 120.42(15) ?
C57 C56 C61 118.52(14) ?
C57 C56 P2 120.36(12) ?
C61 C56 P2 120.80(12) ?
C58 C57 C56 120.44(16) ?
C59 C58 C57 120.35(17) ?
C60 C59 C58 119.63(15) ?
C59 C60 C61 120.42(16) ?
C60 C61 C56 120.65(16) ?
C63 C62 C67 119.15(14) ?
C63 C62 P2 120.65(12) ?
C67 C62 P2 120.08(12) ?
C62 C63 C64 119.88(16) ?
C65 C64 C63 120.69(16) ?
C66 C65 C64 119.92(16) ?
C65 C66 C67 119.72(17) ?
C66 C67 C62 120.60(16) ?
C69 C68 C73 118.95(15) ?
C69 C68 P2 123.42(12) ?
C73 C68 P2 117.63(12) ?
C68 C69 C70 120.46(15) ?
C71 C70 C69 120.17(16) ?
C72 C71 C70 119.62(16) ?
C71 C72 C73 120.33(16) ?
C72 C73 C68 120.46(15) ?
Cl3 C81 Cl2 110.95(12) ?
Cl4 C82 Cl5 111.97(11) ?
Cl6 C83 Cl7 111.76(10) ?
Cl8 C84 Cl9 112.79(13) ?
Cl11 C85 Cl10 113.77(16) ?

loop_
_geom_bond_atom_site_label_1
_geom_bond_atom_site_label_2
_geom_bond_distance
_geom_bond_publ_flag
Ir1 N1 2.0194(13) yes
Ir1 O2 2.0459(10) yes
Ir1 O1 2.0511(10) yes
Ir1 Cl1 2.3802(4) yes
Ir1 P1 2.4010(4) yes
Ir1 P2 2.4082(4) yes
P1 C38 1.8235(16) ?
P1 C50 1.8312(16) ?
P1 C44 1.8422(16) ?
P2 C62 1.8237(15) ?
P2 C68 1.8366(16) ?
P2 C56 1.8399(15) ?
O1 C1 1.3239(18) ?
O2 C17 1.3248(18) ?
N1 C11 1.3636(19) ?
N1 C7 1.3633(19) ?
C1 C6 1.413(2) ?
C1 C2 1.432(2) ?
C2 C3 1.384(2) ?
C2 C18 1.547(2) ?
C3 C4 1.409(2) ?
C4 C5 1.377(2) ?
C4 C22 1.534(2) ?
C5 C6 1.409(2) ?
C6 C7 1.487(2) ?
C7 C8 1.395(2) ?
C8 C9 1.388(2) ?
C9 C10 1.387(2) ?
C9 C26 1.531(2) ?
C10 C11 1.394(2) ?
C11 C12 1.486(2) ?
C12 C13 1.413(2) ?
C12 C17 1.411(2) ?
C13 C14 1.374(2) ?
C14 C15 1.410(2) ?
C14 C30 1.534(2) ?
C15 C16 1.376(2) ?
C16 C17 1.437(2) ?
C16 C34 1.544(2) ?
C18 C20 1.533(2) ?
C18 C19 1.536(2) ?
C18 C21 1.536(2) ?
C22 C23 1.527(2) ?
C22 C24 1.524(2) ?
C22 C25 1.528(2) ?
C26 C27 1.530(2) ?
C26 C28 1.532(2) ?
C26 C29 1.538(2) ?
C30 C31 1.525(2) ?
C30 C32 1.530(3) ?
C30 C33 1.535(3) ?
C34 C37 1.533(2) ?
C34 C35 1.532(2) ?
C34 C36 1.531(2) ?
C38 C39 1.390(2) ?
C38 C43 1.399(2) ?
C39 C40 1.401(2) ?
C40 C41 1.378(3) ?
C41 C42 1.388(3) ?
C42 C43 1.386(2) ?
C44 C45 1.389(2) ?
C44 C49 1.399(2) ?
C45 C46 1.395(2) ?
C46 C47 1.384(3) ?
C47 C48 1.376(3) ?
C48 C49 1.392(2) ?
C50 C55 1.390(2) ?
C50 C51 1.399(2) ?
C51 C52 1.386(2) ?
C52 C53 1.384(2) ?
C53 C54 1.383(2) ?
C54 C55 1.392(2) ?
C56 C57 1.396(2) ?
C56 C61 1.397(2) ?
C57 C58 1.391(2) ?
C58 C59 1.387(2) ?
C59 C60 1.379(3) ?
C60 C61 1.389(2) ?
C62 C63 1.388(2) ?
C62 C67 1.403(2) ?
C63 C64 1.393(2) ?
C64 C65 1.381(3) ?
C65 C66 1.389(3) ?
C66 C67 1.386(2) ?
C68 C69 1.385(2) ?
C68 C73 1.401(2) ?
C69 C70 1.397(2) ?
C70 C71 1.387(3) ?
C71 C72 1.386(3) ?
C72 C73 1.386(2) ?
C81 Cl3 1.753(2) ?
C81 Cl2 1.762(2) ?
C82 Cl4 1.755(2) ?
C82 Cl5 1.7556(19) ?
C83 Cl6 1.7500(19) ?
C83 Cl7 1.7677(19) ?
C84 Cl8 1.748(2) ?
C84 Cl9 1.750(2) ?
C85 Cl11 1.730(3) ?
C85 Cl10 1.739(3) ?
